data_2206135
loop_
_publ_author_name
'Jones, Peter G.'
'Bubenitschek, Peter'
'Hopf, Henning'
'Savinsky, Rainer'

_publ_section_title
;
 <i>syn</i>-<i>exo</i>-4,7-Bis(trimethylsilyl)-4,7-dihydro[2.2]paracyclophane
;
_journal_issue 7
_journal_name_full 'Acta Crystallographica Section E'
_journal_page_first o2175
_journal_page_last o2176
_journal_paper_doi 10.1107/S1600536805018349
_journal_volume 61
_journal_year 2005
_chemical_formula_iupac 'C22 H34 Si2'
_chemical_formula_moiety 'C22 H34 Si2'
_chemical_formula_sum 'C22 H34 Si2'
_chemical_formula_weight 354.67
_chemical_name_systematic
;
syn-exo-4,7-Bis(trimethylsilyl)-4,7-dihydro[2.2]paracyclophane
;
_space_group_IT_number 14
_symmetry_cell_setting monoclinic
_symmetry_space_group_name_Hall '-P 2ybc'
_symmetry_space_group_name_H-M 'P 1 21/c 1'
_atom_sites_solution_hydrogens geom
_atom_sites_solution_primary direct
_atom_sites_solution_secondary difmap
_audit_creation_method SHELXL-97
_cell_angle_alpha 90.00
_cell_angle_beta 102.12(3)
_cell_angle_gamma 90.00
_cell_formula_units_Z 8
_cell_length_a 10.485(4)
_cell_length_b 33.972(8)
_cell_length_c 12.544(4)
_cell_measurement_reflns_used 50
_cell_measurement_temperature 173(2)
_cell_measurement_theta_max 11
_cell_measurement_theta_min 10
_cell_volume 4369(2)
_computing_cell_refinement P3
_computing_data_collection 'P3 (Nicolet, 1987)'
_computing_data_reduction 'XDISK (Nicolet, 1987)'
_computing_molecular_graphics 'XP (Siemens, 1994)'
_computing_publication_material SHELXL97
_computing_structure_refinement 'SHELXL97 (Sheldrick, 1997)'
_computing_structure_solution 'SHELXS97 (Sheldrick, 1990)'
_diffrn_ambient_temperature 173(2)
_diffrn_measured_fraction_theta_full 0.996
_diffrn_measured_fraction_theta_max 0.995
_diffrn_measurement_device_type 'Nicolet R3'
_diffrn_measurement_method \w
_diffrn_radiation_monochromator graphite
_diffrn_radiation_source 'fine-focus sealed tube'
_diffrn_radiation_type MoK\a
_diffrn_radiation_wavelength 0.71073
_diffrn_reflns_av_R_equivalents 0.0313
_diffrn_reflns_av_sigmaI/netI 0.0851
_diffrn_reflns_limit_h_max 0
_diffrn_reflns_limit_h_min -12
_diffrn_reflns_limit_k_max 0
_diffrn_reflns_limit_k_min -40
_diffrn_reflns_limit_l_max 14
_diffrn_reflns_limit_l_min -14
_diffrn_reflns_number 7846
_diffrn_reflns_theta_full 25.00
_diffrn_reflns_theta_max 25.05
_diffrn_reflns_theta_min 3.09
_diffrn_standards_decay_% 5
_diffrn_standards_interval_count 147
_diffrn_standards_number 3
_exptl_absorpt_coefficient_mu 0.164
_exptl_absorpt_correction_type none
_exptl_crystal_colour colourless
_exptl_crystal_density_diffrn 1.079
_exptl_crystal_density_method 'not measured'
_exptl_crystal_description tablet
_exptl_crystal_F_000 1552
_exptl_crystal_size_max 0.7
_exptl_crystal_size_mid 0.5
_exptl_crystal_size_min 0.2
_refine_diff_density_max 0.343
_refine_diff_density_min -0.276
_refine_ls_extinction_method none
_refine_ls_goodness_of_fit_ref 0.993
_refine_ls_hydrogen_treatment constr
_refine_ls_matrix_type full
_refine_ls_number_parameters 445
_refine_ls_number_reflns 7710
_refine_ls_number_restraints 0
_refine_ls_restrained_S_all 0.993
_refine_ls_R_factor_all 0.1304
_refine_ls_R_factor_gt 0.0549
_refine_ls_shift/su_max 0.001
_refine_ls_shift/su_mean 0.000
_refine_ls_structure_factor_coef Fsqd
_refine_ls_weighting_details 'calc w = 1/[\s^2^(Fo^2^)+(0.065P)^2^+3.2193P] where P = (Fo^2^+2Fc^2^)/3'
_refine_ls_weighting_scheme calc
_refine_ls_wR_factor_gt 0.1225
_refine_ls_wR_factor_ref 0.1642
_reflns_number_gt 4194
_reflns_number_total 7710
_reflns_threshold_expression I>2\s(I)
_cod_data_source_file bt6679.cif
_cod_data_source_block 2
_cod_original_sg_symbol_H-M 'P 21/c'
_cod_database_code 2206135
_cod_database_fobs_code 2206135

loop_
_symmetry_equiv_pos_as_xyz
'x, y, z'
'-x, y+1/2, -z+1/2'
'-x, -y, -z'
'x, -y-1/2, z-1/2'

loop_
_atom_site_label
_atom_site_fract_x
_atom_site_fract_y
_atom_site_fract_z
_atom_site_U_iso_or_equiv
_atom_site_adp_type
_atom_site_calc_flag
_atom_site_refinement_flags
_atom_site_occupancy
_atom_site_type_symbol
Si1 0.21787(10) 0.13255(3) 0.31606(9) 0.0390(3) Uani d . 1 Si
Si2 0.04543(10) 0.20939(3) 0.58075(9) 0.0381(3) Uani d . 1 Si
C1 -0.0955(4) 0.04026(11) 0.3708(3) 0.0435(10) Uani d . 1 C
H1A -0.0801 0.0335 0.2978 0.052 Uiso calc R 1 H
H1B -0.1150 0.0156 0.4063 0.052 Uiso calc R 1 H
C2 0.0314(3) 0.05967(10) 0.4412(3) 0.0362(9) Uani d . 1 C
H2A 0.0393 0.0521 0.5185 0.043 Uiso calc R 1 H
H2B 0.1086 0.0493 0.4166 0.043 Uiso calc R 1 H
C3 0.0313(3) 0.10417(10) 0.4331(3) 0.0286(8) Uani d . 1 C
C4 0.0419(3) 0.12341(10) 0.3273(3) 0.0320(8) Uani d . 1 C
H4 0.0065 0.1039 0.2690 0.038 Uiso calc R 1 H
C5 -0.0478(3) 0.15866(10) 0.3052(3) 0.0307(8) Uani d . 1 C
H5 -0.0695 0.1684 0.2327 0.037 Uiso calc R 1 H
C6 -0.0984(3) 0.17694(10) 0.3808(3) 0.0296(8) Uani d . 1 C
C7 -0.0510(3) 0.16749(10) 0.5001(3) 0.0318(8) Uani d . 1 C
H7 -0.1329 0.1662 0.5290 0.038 Uiso calc R 1 H
C8 0.0012(3) 0.12584(10) 0.5131(3) 0.0298(8) Uani d . 1 C
H8 0.0136 0.1143 0.5834 0.036 Uiso calc R 1 H
C9 -0.2157(3) 0.20361(11) 0.3482(3) 0.0396(9) Uani d . 1 C
H9A -0.2256 0.2107 0.2703 0.048 Uiso calc R 1 H
H9B -0.2001 0.2282 0.3914 0.048 Uiso calc R 1 H
C10 -0.3466(4) 0.18414(12) 0.3656(4) 0.0465(11) Uani d . 1 C
H10A -0.3612 0.1912 0.4387 0.056 Uiso calc R 1 H
H10B -0.4209 0.1943 0.3104 0.056 Uiso calc R 1 H
C11 -0.3393(3) 0.14001(12) 0.3559(3) 0.0387(9) Uani d . 1 C
C12 -0.3179(3) 0.11659(11) 0.4485(3) 0.0394(9) Uani d . 1 C
H12 -0.3466 0.1253 0.5115 0.047 Uiso calc R 1 H
C13 -0.2551(3) 0.08068(11) 0.4498(3) 0.0362(9) Uani d . 1 C
H13 -0.2421 0.0648 0.5135 0.043 Uiso calc R 1 H
C14 -0.2106(3) 0.06757(11) 0.3585(3) 0.0353(9) Uani d . 1 C
C15 -0.2574(3) 0.08718(11) 0.2610(3) 0.0404(10) Uani d . 1 C
H15 -0.2455 0.0759 0.1944 0.048 Uiso calc R 1 H
C16 -0.3211(3) 0.12294(12) 0.2593(3) 0.0400(10) Uani d . 1 C
H16 -0.3526 0.1359 0.1918 0.048 Uiso calc R 1 H
C17 0.3140(4) 0.15582(15) 0.4415(4) 0.0619(13) Uani d . 1 C
H17A 0.3080 0.1396 0.5050 0.074 Uiso calc R 1 H
H17B 0.2793 0.1821 0.4501 0.074 Uiso calc R 1 H
H17C 0.4055 0.1580 0.4357 0.074 Uiso calc R 1 H
C18 0.2172(5) 0.16533(14) 0.1977(4) 0.0633(13) Uani d . 1 C
H18A 0.1630 0.1537 0.1321 0.076 Uiso calc R 1 H
H18B 0.3066 0.1685 0.1870 0.076 Uiso calc R 1 H
H18C 0.1818 0.1911 0.2114 0.076 Uiso calc R 1 H
C19 0.2980(4) 0.08496(13) 0.2967(4) 0.0569(12) Uani d . 1 C
H19A 0.2438 0.0705 0.2361 0.068 Uiso calc R 1 H
H19B 0.3085 0.0693 0.3635 0.068 Uiso calc R 1 H
H19C 0.3838 0.0901 0.2802 0.068 Uiso calc R 1 H
C20 0.1802(4) 0.19004(13) 0.6887(4) 0.0582(13) Uani d . 1 C
H20A 0.2347 0.1722 0.6560 0.070 Uiso calc R 1 H
H20B 0.1435 0.1757 0.7431 0.070 Uiso calc R 1 H
H20C 0.2334 0.2120 0.7241 0.070 Uiso calc R 1 H
C21 0.1076(4) 0.24473(12) 0.4899(4) 0.0565(12) Uani d . 1 C
H21A 0.1472 0.2301 0.4377 0.068 Uiso calc R 1 H
H21B 0.1733 0.2619 0.5340 0.068 Uiso calc R 1 H
H21C 0.0352 0.2607 0.4503 0.068 Uiso calc R 1 H
C22 -0.0684(4) 0.23575(13) 0.6525(4) 0.0561(12) Uani d . 1 C
H22A -0.1454 0.2444 0.5992 0.067 Uiso calc R 1 H
H22B -0.0241 0.2587 0.6908 0.067 Uiso calc R 1 H
H22C -0.0953 0.2180 0.7052 0.067 Uiso calc R 1 H
Si1' 0.57710(11) 0.18088(3) 0.86757(10) 0.0457(3) Uani d . 1 Si
Si2' 0.83606(10) 0.06454(4) 0.86098(10) 0.0426(3) Uani d . 1 Si
C1' 0.2841(4) 0.09502(13) 0.9757(3) 0.0511(11) Uani d . 1 C
H1'1 0.2478 0.0837 1.0358 0.061 Uiso calc R 1 H
H1'2 0.2313 0.1184 0.9473 0.061 Uiso calc R 1 H
C2' 0.4298(3) 0.10793(13) 1.0208(3) 0.0432(10) Uani d . 1 C
H2'1 0.4309 0.1357 1.0452 0.052 Uiso calc R 1 H
H2'2 0.4670 0.0916 1.0853 0.052 Uiso calc R 1 H
C3' 0.5155(3) 0.10408(11) 0.9378(3) 0.0328(9) Uani d . 1 C
C4' 0.4929(3) 0.13113(11) 0.8410(3) 0.0347(9) Uani d . 1 C
H4' 0.3975 0.1372 0.8263 0.042 Uiso calc R 1 H
C5' 0.5128(3) 0.10908(11) 0.7409(3) 0.0345(9) Uani d . 1 C
H5' 0.4784 0.1206 0.6718 0.041 Uiso calc R 1 H
C6' 0.5745(3) 0.07511(11) 0.7423(3) 0.0334(9) Uani d . 1 C
C7' 0.6527(3) 0.05888(11) 0.8484(3) 0.0341(9) Uani d . 1 C
H7' 0.6362 0.0299 0.8452 0.041 Uiso calc R 1 H
C8' 0.5961(3) 0.07370(11) 0.9424(3) 0.0321(8) Uani d . 1 C
H8' 0.6202 0.0602 1.0100 0.039 Uiso calc R 1 H
C9' 0.5524(4) 0.04854(12) 0.6427(3) 0.0436(10) Uani d . 1 C
H9'1 0.6371 0.0372 0.6355 0.052 Uiso calc R 1 H
H9'2 0.5194 0.0647 0.5770 0.052 Uiso calc R 1 H
C10' 0.4536(4) 0.01406(12) 0.6467(3) 0.0502(11) Uani d . 1 C
H10C 0.4030 0.0087 0.5722 0.060 Uiso calc R 1 H
H10D 0.5023 -0.0101 0.6742 0.060 Uiso calc R 1 H
C11' 0.3621(4) 0.02463(11) 0.7197(3) 0.0387(9) Uani d . 1 C
C12' 0.3796(4) 0.00890(11) 0.8246(3) 0.0405(10) Uani d . 1 C
H12' 0.4217 -0.0159 0.8398 0.049 Uiso calc R 1 H
C13' 0.3370(4) 0.02867(12) 0.9063(3) 0.0416(10) Uani d . 1 C
H13' 0.3495 0.0173 0.9769 0.050 Uiso calc R 1 H
C14' 0.2756(3) 0.06512(12) 0.8866(3) 0.0393(9) Uani d . 1 C
C15' 0.2352(3) 0.07623(12) 0.7786(3) 0.0411(10) Uani d . 1 C
H15' 0.1778 0.0980 0.7605 0.049 Uiso calc R 1 H
C16' 0.2775(3) 0.05599(11) 0.6962(3) 0.0396(10) Uani d . 1 C
H16' 0.2477 0.0639 0.6225 0.047 Uiso calc R 1 H
C17' 0.7408(4) 0.17711(14) 0.9591(4) 0.0651(14) Uani d . 1 C
H17D 0.7826 0.2030 0.9665 0.078 Uiso calc R 1 H
H17E 0.7946 0.1585 0.9281 0.078 Uiso calc R 1 H
H17F 0.7315 0.1678 1.0310 0.078 Uiso calc R 1 H
C18' 0.4789(5) 0.21374(13) 0.9385(5) 0.0751(15) Uani d . 1 C
H18D 0.3896 0.2156 0.8953 0.090 Uiso calc R 1 H
H18E 0.5183 0.2400 0.9468 0.090 Uiso calc R 1 H
H18F 0.4771 0.2029 1.0105 0.090 Uiso calc R 1 H
C19' 0.5869(5) 0.20280(13) 0.7342(4) 0.0664(14) Uani d . 1 C
H19D 0.4995 0.2039 0.6875 0.080 Uiso calc R 1 H
H19E 0.6436 0.1866 0.6991 0.080 Uiso calc R 1 H
H19F 0.6229 0.2295 0.7455 0.080 Uiso calc R 1 H
C20' 0.8992(5) 0.02048(16) 0.8011(5) 0.094(2) Uani d . 1 C
H20D 0.8511 0.0169 0.7258 0.113 Uiso calc R 1 H
H20E 0.8877 -0.0028 0.8441 0.113 Uiso calc R 1 H
H20F 0.9921 0.0241 0.8017 0.113 Uiso calc R 1 H
C21' 0.9175(4) 0.06862(17) 1.0069(4) 0.0698(15) Uani d . 1 C
H21D 0.8871 0.0924 1.0379 0.084 Uiso calc R 1 H
H21E 1.0122 0.0701 1.0133 0.084 Uiso calc R 1 H
H21F 0.8962 0.0455 1.0464 0.084 Uiso calc R 1 H
C22' 0.8750(4) 0.10815(14) 0.7836(4) 0.0605(13) Uani d . 1 C
H22D 0.9672 0.1150 0.8084 0.073 Uiso calc R 1 H
H22E 0.8205 0.1304 0.7959 0.073 Uiso calc R 1 H
H22F 0.8576 0.1019 0.7056 0.073 Uiso calc R 1 H

loop_
_atom_site_aniso_label
_atom_site_aniso_U_11
_atom_site_aniso_U_22
_atom_site_aniso_U_33
_atom_site_aniso_U_12
_atom_site_aniso_U_13
_atom_site_aniso_U_23
Si1 0.0350(6) 0.0410(6) 0.0444(7) 0.0013(5) 0.0160(5) 0.0005(5)
Si2 0.0403(6) 0.0317(6) 0.0408(6) -0.0024(5) 0.0051(5) -0.0082(5)
C1 0.042(2) 0.032(2) 0.053(3) -0.0035(18) 0.0026(19) -0.0071(19)
C2 0.035(2) 0.028(2) 0.045(2) -0.0012(16) 0.0059(17) 0.0008(17)
C3 0.0234(17) 0.0292(19) 0.031(2) -0.0040(15) 0.0003(15) 0.0018(16)
C4 0.0295(19) 0.034(2) 0.031(2) -0.0016(16) 0.0047(15) -0.0029(17)
C5 0.0282(19) 0.033(2) 0.030(2) 0.0001(16) 0.0023(15) 0.0062(17)
C6 0.0289(18) 0.0242(19) 0.035(2) -0.0041(15) 0.0047(16) 0.0040(16)
C7 0.0291(19) 0.034(2) 0.032(2) 0.0001(16) 0.0054(15) -0.0026(16)
C8 0.0287(18) 0.033(2) 0.0246(19) -0.0028(15) -0.0005(15) 0.0033(16)
C9 0.034(2) 0.031(2) 0.051(3) 0.0040(17) 0.0032(18) 0.0055(19)
C10 0.031(2) 0.047(3) 0.061(3) 0.0086(18) 0.0074(19) 0.006(2)
C11 0.0213(18) 0.044(2) 0.049(3) -0.0015(16) 0.0031(17) 0.002(2)
C12 0.030(2) 0.045(2) 0.045(2) -0.0069(18) 0.0134(17) 0.001(2)
C13 0.0311(19) 0.036(2) 0.041(2) -0.0075(17) 0.0063(17) 0.0075(18)
C14 0.0316(19) 0.031(2) 0.041(2) -0.0133(17) 0.0017(17) -0.0042(18)
C15 0.037(2) 0.044(2) 0.037(2) -0.0107(19) 0.0025(18) -0.0108(19)
C16 0.033(2) 0.045(2) 0.037(2) -0.0083(18) -0.0058(17) 0.0067(19)
C17 0.035(2) 0.081(4) 0.072(3) -0.010(2) 0.017(2) -0.019(3)
C18 0.068(3) 0.062(3) 0.072(3) 0.009(3) 0.041(3) 0.010(3)
C19 0.050(3) 0.053(3) 0.074(3) 0.009(2) 0.027(2) 0.000(2)
C20 0.056(3) 0.051(3) 0.058(3) 0.000(2) -0.010(2) -0.013(2)
C21 0.065(3) 0.045(3) 0.060(3) -0.017(2) 0.014(2) -0.010(2)
C22 0.063(3) 0.048(3) 0.059(3) 0.001(2) 0.016(2) -0.020(2)
Si1' 0.0444(7) 0.0340(6) 0.0547(8) -0.0090(5) 0.0010(6) -0.0045(6)
Si2' 0.0281(5) 0.0508(7) 0.0496(7) -0.0010(5) 0.0099(5) -0.0046(6)
C1' 0.038(2) 0.067(3) 0.051(3) -0.009(2) 0.017(2) -0.011(2)
C2' 0.037(2) 0.054(3) 0.039(2) -0.0074(19) 0.0089(18) -0.010(2)
C3' 0.0264(18) 0.044(2) 0.027(2) -0.0094(17) 0.0031(15) -0.0045(17)
C4' 0.0257(18) 0.036(2) 0.040(2) -0.0018(16) 0.0007(16) -0.0006(18)
C5' 0.036(2) 0.037(2) 0.028(2) -0.0108(18) -0.0007(16) 0.0035(17)
C6' 0.0286(19) 0.040(2) 0.032(2) -0.0105(17) 0.0080(16) -0.0022(17)
C7' 0.0284(19) 0.036(2) 0.038(2) -0.0035(16) 0.0071(16) 0.0027(17)
C8' 0.0259(18) 0.041(2) 0.028(2) -0.0076(17) 0.0003(15) 0.0043(17)
C9' 0.046(2) 0.050(3) 0.038(2) -0.010(2) 0.0149(19) -0.007(2)
C10' 0.057(3) 0.049(3) 0.045(3) -0.017(2) 0.010(2) -0.016(2)
C11' 0.039(2) 0.040(2) 0.035(2) -0.0173(18) 0.0032(17) -0.0073(19)
C12' 0.038(2) 0.032(2) 0.048(3) -0.0130(17) 0.0029(19) 0.0035(19)
C13' 0.038(2) 0.051(3) 0.035(2) -0.018(2) 0.0052(18) 0.007(2)
C14' 0.0259(19) 0.050(3) 0.041(2) -0.0109(18) 0.0047(17) -0.004(2)
C15' 0.0247(19) 0.041(2) 0.055(3) -0.0063(17) 0.0033(18) 0.000(2)
C16' 0.033(2) 0.046(2) 0.035(2) -0.0138(18) -0.0059(17) 0.0027(19)
C17' 0.054(3) 0.058(3) 0.074(3) -0.016(2) -0.009(2) -0.005(3)
C18' 0.081(4) 0.045(3) 0.095(4) -0.005(3) 0.011(3) -0.021(3)
C19' 0.078(3) 0.043(3) 0.074(3) -0.022(2) 0.009(3) 0.005(2)
C20' 0.046(3) 0.083(4) 0.153(6) 0.011(3) 0.019(3) -0.045(4)
C21' 0.035(2) 0.113(4) 0.060(3) 0.003(3) 0.005(2) 0.016(3)
C22' 0.044(3) 0.085(4) 0.057(3) -0.018(2) 0.021(2) 0.001(3)

loop_
_atom_type_symbol
_atom_type_description
_atom_type_scat_dispersion_real
_atom_type_scat_dispersion_imag
_atom_type_scat_source
C C 0.0033 0.0016 'International Tables Vol C Tables 4.2.6.8 and 6.1.1.4'
H H 0.0000 0.0000 'International Tables Vol C Tables 4.2.6.8 and 6.1.1.4'
Si Si 0.0817 0.0704 'International Tables Vol C Tables 4.2.6.8 and 6.1.1.4'

loop_
_geom_angle_atom_site_label_1
_geom_angle_atom_site_label_2
_geom_angle_atom_site_label_3
_geom_angle
_geom_angle_publ_flag
C18 Si1 C17 109.4(2) ?
C18 Si1 C19 110.1(2) ?
C17 Si1 C19 107.5(2) ?
C18 Si1 C4 108.43(19) ?
C17 Si1 C4 111.62(18) ?
C19 Si1 C4 109.79(18) ?
C20 Si2 C21 111.3(2) ?
C20 Si2 C22 106.4(2) ?
C21 Si2 C22 109.1(2) ?
C20 Si2 C7 111.06(18) ?
C21 Si2 C7 111.77(18) ?
C22 Si2 C7 106.97(18) ?
C14 C1 C2 111.3(3) y
C14 C1 H1A 109.4 ?
C2 C1 H1A 109.4 ?
C14 C1 H1B 109.4 ?
C2 C1 H1B 109.4 ?
H1A C1 H1B 108.0 ?
C3 C2 C1 113.0(3) y
C3 C2 H2A 109.0 ?
C1 C2 H2A 109.0 ?
C3 C2 H2B 109.0 ?
C1 C2 H2B 109.0 ?
H2A C2 H2B 107.8 ?
C8 C3 C4 119.8(3) y
C8 C3 C2 119.8(3) ?
C4 C3 C2 119.6(3) ?
C3 C4 C5 110.3(3) y
C3 C4 Si1 112.9(2) ?
C5 C4 Si1 115.6(2) ?
C3 C4 H4 105.7 ?
C5 C4 H4 105.7 ?
Si1 C4 H4 105.7 ?
C6 C5 C4 124.3(3) ?
C6 C5 H5 117.8 ?
C4 C5 H5 117.8 ?
C5 C6 C7 120.6(3) y
C5 C6 C9 120.6(3) ?
C7 C6 C9 118.4(3) ?
C6 C7 C8 110.0(3) y
C6 C7 Si2 113.2(2) ?
C8 C7 Si2 120.0(2) ?
C6 C7 H7 103.9 ?
C8 C7 H7 103.9 ?
Si2 C7 H7 103.9 ?
C3 C8 C7 124.9(3) ?
C3 C8 H8 117.5 ?
C7 C8 H8 117.5 ?
C6 C9 C10 113.1(3) y
C6 C9 H9A 109.0 ?
C10 C9 H9A 109.0 ?
C6 C9 H9B 109.0 ?
C10 C9 H9B 109.0 ?
H9A C9 H9B 107.8 ?
C11 C10 C9 110.2(3) y
C11 C10 H10A 109.6 ?
C9 C10 H10A 109.6 ?
C11 C10 H10B 109.6 ?
C9 C10 H10B 109.6 ?
H10A C10 H10B 108.1 ?
C12 C11 C16 117.5(4) ?
C12 C11 C10 120.3(4) ?
C16 C11 C10 120.2(4) ?
C13 C12 C11 120.6(4) ?
C13 C12 H12 119.7 ?
C11 C12 H12 119.7 ?
C12 C13 C14 120.7(4) ?
C12 C13 H13 119.7 ?
C14 C13 H13 119.7 ?
C15 C14 C13 116.9(4) ?
C15 C14 C1 121.0(4) ?
C13 C14 C1 120.7(3) ?
C16 C15 C14 120.9(4) ?
C16 C15 H15 119.5 ?
C14 C15 H15 119.5 ?
C15 C16 C11 120.4(4) ?
C15 C16 H16 119.8 ?
C11 C16 H16 119.8 ?
Si1 C17 H17A 109.5 ?
Si1 C17 H17B 109.5 ?
H17A C17 H17B 109.5 ?
Si1 C17 H17C 109.5 ?
H17A C17 H17C 109.5 ?
H17B C17 H17C 109.5 ?
Si1 C18 H18A 109.5 ?
Si1 C18 H18B 109.5 ?
H18A C18 H18B 109.5 ?
Si1 C18 H18C 109.5 ?
H18A C18 H18C 109.5 ?
H18B C18 H18C 109.5 ?
Si1 C19 H19A 109.5 ?
Si1 C19 H19B 109.5 ?
H19A C19 H19B 109.5 ?
Si1 C19 H19C 109.5 ?
H19A C19 H19C 109.5 ?
H19B C19 H19C 109.5 ?
Si2 C20 H20A 109.5 ?
Si2 C20 H20B 109.5 ?
H20A C20 H20B 109.5 ?
Si2 C20 H20C 109.5 ?
H20A C20 H20C 109.5 ?
H20B C20 H20C 109.5 ?
Si2 C21 H21A 109.5 ?
Si2 C21 H21B 109.5 ?
H21A C21 H21B 109.5 ?
Si2 C21 H21C 109.5 ?
H21A C21 H21C 109.5 ?
H21B C21 H21C 109.5 ?
Si2 C22 H22A 109.5 ?
Si2 C22 H22B 109.5 ?
H22A C22 H22B 109.5 ?
Si2 C22 H22C 109.5 ?
H22A C22 H22C 109.5 ?
H22B C22 H22C 109.5 ?
C19' Si1' C17' 111.5(2) ?
C19' Si1' C18' 109.3(2) ?
C17' Si1' C18' 106.1(2) ?
C19' Si1' C4' 108.07(19) ?
C17' Si1' C4' 112.41(19) ?
C18' Si1' C4' 109.4(2) ?
C21' Si2' C20' 109.3(3) ?
C21' Si2' C22' 110.4(2) ?
C20' Si2' C22' 107.1(3) ?
C21' Si2' C7' 109.69(19) ?
C20' Si2' C7' 108.9(2) ?
C22' Si2' C7' 111.38(19) ?
C14' C1' C2' 111.0(3) y
C14' C1' H1'1 109.4 ?
C2' C1' H1'1 109.4 ?
C14' C1' H1'2 109.4 ?
C2' C1' H1'2 109.4 ?
H1'1 C1' H1'2 108.0 ?
C3' C2' C1' 113.5(3) y
C3' C2' H2'1 108.9 ?
C1' C2' H2'1 108.9 ?
C3' C2' H2'2 108.9 ?
C1' C2' H2'2 108.9 ?
H2'1 C2' H2'2 107.7 ?
C8' C3' C4' 120.1(3) y
C8' C3' C2' 120.0(3) ?
C4' C3' C2' 119.1(3) ?
C3' C4' C5' 110.0(3) y
C3' C4' Si1' 114.4(2) ?
C5' C4' Si1' 116.4(3) ?
C3' C4' H4' 104.9 ?
C5' C4' H4' 104.9 ?
Si1' C4' H4' 104.9 ?
C6' C5' C4' 125.0(3) ?
C6' C5' H5' 117.5 ?
C4' C5' H5' 117.5 ?
C5' C6' C7' 120.2(3) y
C5' C6' C9' 121.2(3) ?
C7' C6' C9' 117.9(3) ?
C6' C7' C8' 109.6(3) y
C6' C7' Si2' 112.8(2) ?
C8' C7' Si2' 117.1(2) ?
C6' C7' H7' 105.4 ?
C8' C7' H7' 105.4 ?
Si2' C7' H7' 105.4 ?
C3' C8' C7' 125.1(3) ?
C3' C8' H8' 117.5 ?
C7' C8' H8' 117.5 ?
C6' C9' C10' 113.9(3) y
C6' C9' H9'1 108.8 ?
C10' C9' H9'1 108.8 ?
C6' C9' H9'2 108.8 ?
C10' C9' H9'2 108.8 ?
H9'1 C9' H9'2 107.7 ?
C11' C10' C9' 110.5(3) y
C11' C10' H10C 109.5 ?
C9' C10' H10C 109.5 ?
C11' C10' H10D 109.5 ?
C9' C10' H10D 109.5 ?
H10C C10' H10D 108.1 ?
C16' C11' C12' 116.7(4) ?
C16' C11' C10' 121.3(4) ?
C12' C11' C10' 120.5(4) ?
C13' C12' C11' 121.0(4) ?
C13' C12' H12' 119.5 ?
C11' C12' H12' 119.5 ?
C12' C13' C14' 120.8(4) ?
C12' C13' H13' 119.6 ?
C14' C13' H13' 119.6 ?
C15' C14' C13' 116.7(4) ?
C15' C14' C1' 120.2(4) ?
C13' C14' C1' 121.2(4) ?
C14' C15' C16' 120.9(4) ?
C14' C15' H15' 119.5 ?
C16' C15' H15' 119.5 ?
C11' C16' C15' 121.0(4) ?
C11' C16' H16' 119.5 ?
C15' C16' H16' 119.5 ?
Si1' C17' H17D 109.5 ?
Si1' C17' H17E 109.5 ?
H17D C17' H17E 109.5 ?
Si1' C17' H17F 109.5 ?
H17D C17' H17F 109.5 ?
H17E C17' H17F 109.5 ?
Si1' C18' H18D 109.5 ?
Si1' C18' H18E 109.5 ?
H18D C18' H18E 109.5 ?
Si1' C18' H18F 109.5 ?
H18D C18' H18F 109.5 ?
H18E C18' H18F 109.5 ?
Si1' C19' H19D 109.5 ?
Si1' C19' H19E 109.5 ?
H19D C19' H19E 109.5 ?
Si1' C19' H19F 109.5 ?
H19D C19' H19F 109.5 ?
H19E C19' H19F 109.5 ?
Si2' C20' H20D 109.5 ?
Si2' C20' H20E 109.5 ?
H20D C20' H20E 109.5 ?
Si2' C20' H20F 109.5 ?
H20D C20' H20F 109.5 ?
H20E C20' H20F 109.5 ?
Si2' C21' H21D 109.5 ?
Si2' C21' H21E 109.5 ?
H21D C21' H21E 109.5 ?
Si2' C21' H21F 109.5 ?
H21D C21' H21F 109.5 ?
H21E C21' H21F 109.5 ?
Si2' C22' H22D 109.5 ?
Si2' C22' H22E 109.5 ?
H22D C22' H22E 109.5 ?
Si2' C22' H22F 109.5 ?
H22D C22' H22F 109.5 ?
H22E C22' H22F 109.5 ?

loop_
_geom_bond_atom_site_label_1
_geom_bond_atom_site_label_2
_geom_bond_distance
_geom_bond_publ_flag
Si1 C18 1.855(4) ?
Si1 C17 1.858(4) ?
Si1 C19 1.861(4) ?
Si1 C4 1.905(4) ?
Si2 C20 1.860(4) ?
Si2 C21 1.865(4) ?
Si2 C22 1.867(4) ?
Si2 C7 1.909(4) ?
C1 C14 1.504(5) ?
C1 C2 1.578(5) y
C1 H1A 0.9900 ?
C1 H1B 0.9900 ?
C2 C3 1.515(5) ?
C2 H2A 0.9900 ?
C2 H2B 0.9900 ?
C3 C8 1.335(5) y
C3 C4 1.504(5) ?
C4 C5 1.512(5) ?
C4 H4 1.0000 ?
C5 C6 1.334(5) y
C5 H5 0.9500 ?
C6 C7 1.509(5) ?
C6 C9 1.513(5) ?
C7 C8 1.514(5) ?
C7 H7 1.0000 ?
C8 H8 0.9500 ?
C9 C10 1.579(5) y
C9 H9A 0.9900 ?
C9 H9B 0.9900 ?
C10 C11 1.507(5) ?
C10 H10A 0.9900 ?
C10 H10B 0.9900 ?
C11 C12 1.387(5) ?
C11 C16 1.392(5) ?
C12 C13 1.385(5) ?
C12 H12 0.9500 ?
C13 C14 1.398(5) ?
C13 H13 0.9500 ?
C14 C15 1.389(5) ?
C15 C16 1.385(5) ?
C15 H15 0.9500 ?
C16 H16 0.9500 ?
C17 H17A 0.9800 ?
C17 H17B 0.9800 ?
C17 H17C 0.9800 ?
C18 H18A 0.9800 ?
C18 H18B 0.9800 ?
C18 H18C 0.9800 ?
C19 H19A 0.9800 ?
C19 H19B 0.9800 ?
C19 H19C 0.9800 ?
C20 H20A 0.9800 ?
C20 H20B 0.9800 ?
C20 H20C 0.9800 ?
C21 H21A 0.9800 ?
C21 H21B 0.9800 ?
C21 H21C 0.9800 ?
C22 H22A 0.9800 ?
C22 H22B 0.9800 ?
C22 H22C 0.9800 ?
Si1' C19' 1.854(5) ?
Si1' C17' 1.858(4) ?
Si1' C18' 1.866(5) ?
Si1' C4' 1.903(4) ?
Si2' C21' 1.855(5) ?
Si2' C20' 1.858(5) ?
Si2' C22' 1.863(5) ?
Si2' C7' 1.905(4) ?
C1' C14' 1.499(5) ?
C1' C2' 1.576(5) y
C1' H1'1 0.9900 ?
C1' H1'2 0.9900 ?
C2' C3' 1.518(5) ?
C2' H2'1 0.9900 ?
C2' H2'2 0.9900 ?
C3' C8' 1.328(5) y
C3' C4' 1.502(5) ?
C4' C5' 1.513(5) ?
C4' H4' 1.0000 ?
C5' C6' 1.321(5) y
C5' H5' 0.9500 ?
C6' C7' 1.513(5) ?
C6' C9' 1.519(5) ?
C7' C8' 1.514(5) ?
C7' H7' 1.0000 ?
C8' H8' 0.9500 ?
C9' C10' 1.572(5) y
C9' H9'1 0.9900 ?
C9' H9'2 0.9900 ?
C10' C11' 1.503(5) ?
C10' H10C 0.9900 ?
C10' H10D 0.9900 ?
C11' C16' 1.378(5) ?
C11' C12' 1.396(5) ?
C12' C13' 1.376(5) ?
C12' H12' 0.9500 ?
C13' C14' 1.393(5) ?
C13' H13' 0.9500 ?
C14' C15' 1.385(5) ?
C15' C16' 1.389(5) ?
C15' H15' 0.9500 ?
C16' H16' 0.9500 ?
C17' H17D 0.9800 ?
C17' H17E 0.9800 ?
C17' H17F 0.9800 ?
C18' H18D 0.9800 ?
C18' H18E 0.9800 ?
C18' H18F 0.9800 ?
C19' H19D 0.9800 ?
C19' H19E 0.9800 ?
C19' H19F 0.9800 ?
C20' H20D 0.9800 ?
C20' H20E 0.9800 ?
C20' H20F 0.9800 ?
C21' H21D 0.9800 ?
C21' H21E 0.9800 ?
C21' H21F 0.9800 ?
C22' H22D 0.9800 ?
C22' H22E 0.9800 ?
C22' H22F 0.9800 ?

loop_
_geom_torsion_atom_site_label_1
_geom_torsion_atom_site_label_2
_geom_torsion_atom_site_label_3
_geom_torsion_atom_site_label_4
_geom_torsion
_geom_torsion_publ_flag
C14 C1 C2 C3 -28.4(5) ?
C1 C2 C3 C8 101.0(4) ?
C1 C2 C3 C4 -68.4(4) ?
C8 C3 C4 C5 -29.7(4) y
C2 C3 C4 C5 139.8(3) ?
C8 C3 C4 Si1 101.4(3) ?
C2 C3 C4 Si1 -89.2(3) ?
C18 Si1 C4 C3 -168.2(3) ?
C17 Si1 C4 C3 -47.6(3) ?
C19 Si1 C4 C3 71.5(3) ?
C18 Si1 C4 C5 -39.9(3) ?
C17 Si1 C4 C5 80.7(3) ?
C19 Si1 C4 C5 -160.2(3) ?
C3 C4 C5 C6 18.4(5) y
Si1 C4 C5 C6 -111.2(3) ?
C4 C5 C6 C7 10.3(5) y
C4 C5 C6 C9 -161.9(3) ?
C5 C6 C7 C8 -26.8(4) y
C9 C6 C7 C8 145.5(3) ?
C5 C6 C7 Si2 110.5(3) ?
C9 C6 C7 Si2 -77.1(3) ?
C20 Si2 C7 C6 -144.4(3) ?
C21 Si2 C7 C6 -19.5(3) ?
C22 Si2 C7 C6 99.8(3) ?
C20 Si2 C7 C8 -11.7(4) ?
C21 Si2 C7 C8 113.2(3) ?
C22 Si2 C7 C8 -127.5(3) ?
C4 C3 C8 C7 13.3(5) y
C2 C3 C8 C7 -156.1(3) ?
C6 C7 C8 C3 15.3(5) y
Si2 C7 C8 C3 -118.7(3) ?
C5 C6 C9 C10 104.0(4) ?
C7 C6 C9 C10 -68.4(4) ?
C6 C9 C10 C11 -28.2(5) ?
C9 C10 C11 C12 103.5(4) ?
C9 C10 C11 C16 -60.3(5) ?
C16 C11 C12 C13 13.2(5) ?
C10 C11 C12 C13 -151.1(3) ?
C11 C12 C13 C14 0.8(5) ?
C12 C13 C14 C15 -14.3(5) ?
C12 C13 C14 C1 152.1(3) ?
C2 C1 C14 C15 104.9(4) ?
C2 C1 C14 C13 -60.9(5) ?
C13 C14 C15 C16 13.8(5) ?
C1 C14 C15 C16 -152.5(3) ?
C14 C15 C16 C11 0.1(5) ?
C12 C11 C16 C15 -13.7(5) ?
C10 C11 C16 C15 150.6(3) ?
C14' C1' C2' C3' 27.2(5) ?
C1' C2' C3' C8' -101.6(4) ?
C1' C2' C3' C4' 68.7(5) ?
C8' C3' C4' C5' 28.0(4) y
C2' C3' C4' C5' -142.4(3) ?
C8' C3' C4' Si1' -105.3(3) ?
C2' C3' C4' Si1' 84.4(3) ?
C19' Si1' C4' C3' 161.0(3) ?
C17' Si1' C4' C3' 37.5(3) ?
C18' Si1' C4' C3' -80.1(3) ?
C19' Si1' C4' C5' 30.8(3) ?
C17' Si1' C4' C5' -92.6(3) ?
C18' Si1' C4' C5' 149.7(3) ?
C3' C4' C5' C6' -17.2(5) y
Si1' C4' C5' C6' 115.0(4) ?
C4' C5' C6' C7' -11.2(5) y
C4' C5' C6' C9' 159.2(3) ?
C5' C6' C7' C8' 27.8(4) y
C9' C6' C7' C8' -142.9(3) ?
C5' C6' C7' Si2' -104.6(3) ?
C9' C6' C7' Si2' 84.7(3) ?
C21' Si2' C7' C6' 151.4(3) ?
C20' Si2' C7' C6' -89.1(4) ?
C22' Si2' C7' C6' 28.8(3) ?
C21' Si2' C7' C8' 22.8(4) ?
C20' Si2' C7' C8' 142.3(3) ?
C22' Si2' C7' C8' -99.7(3) ?
C4' C3' C8' C7' -11.2(5) y
C2' C3' C8' C7' 159.0(3) ?
C6' C7' C8' C3' -17.0(5) y
Si2' C7' C8' C3' 113.1(3) ?
C5' C6' C9' C10' -98.6(4) ?
C7' C6' C9' C10' 72.0(4) ?
C6' C9' C10' C11' 24.6(5) ?
C9' C10' C11' C16' 62.7(5) ?
C9' C10' C11' C12' -102.9(4) ?
C16' C11' C12' C13' -13.3(5) ?
C10' C11' C12' C13' 153.0(3) ?
C11' C12' C13' C14' -0.4(5) ?
C12' C13' C14' C15' 13.4(5) ?
C12' C13' C14' C1' -151.1(4) ?
C2' C1' C14' C15' -102.1(4) ?
C2' C1' C14' C13' 61.8(5) ?
C13' C14' C15' C16' -12.8(5) ?
C1' C14' C15' C16' 151.8(3) ?
C12' C11' C16' C15' 13.8(5) ?
C10' C11' C16' C15' -152.3(3) ?
C14' C15' C16' C11' -0.8(5) ?

loop_
_cod_related_entry_id
_cod_related_entry_database
_cod_related_entry_code
1 ChemSpider 8935954
